data_4324847
loop_
_publ_author_name
'Yonghao Zheng'
'Andrei S. Batsanov'
'Martin R. Bryce'

_publ_contact_author 'Andrei S.Batsanov'
_publ_contact_author_email a.s.batsanov@durham.ac.uk
_publ_section_title
;
 Unusual Dinuclear and Mononuclear Cyclometalated Iridium Complexes of
 2,5-Diaryl-1,3,4-oxadiazole Derivatives
;
_journal_name_full 'Inorganic Chemistry'
_journal_page_first 3354
_journal_page_last 3362
_journal_paper_doi 10.1021/ic102153x
_journal_volume 50
_journal_year 2011
_chemical_formula_moiety 'C96 H116 Cl2 Ir2 N8 O8'
_chemical_formula_sum 'C96 H116 Cl2 Ir2 N8 O8'
_chemical_formula_weight 1965.27
_space_group_IT_number 2
_symmetry_cell_setting triclinic
_symmetry_space_group_name_Hall '-P 1'
_symmetry_space_group_name_H-M 'P -1'
_atom_sites_solution_hydrogens geom
_atom_sites_solution_primary heavy
_atom_sites_solution_secondary difmap
_audit_creation_method SHELXL-97
_cell_angle_alpha 86.780(7)
_cell_angle_beta 82.395(7)
_cell_angle_gamma 70.489(6)
_cell_formula_units_Z 2
_cell_length_a 13.5500(13)
_cell_length_b 14.5450(14)
_cell_length_c 23.775(2)
_cell_measurement_reflns_used 9311
_cell_measurement_temperature 120(2)
_cell_measurement_theta_max 29.96
_cell_measurement_theta_min 2.34
_cell_volume 4377.4(7)
_computing_cell_refinement 'SAINT v6.45A (Bruker, 2003)'
_computing_data_collection 'SMART v5.049 (Bruker, 1999)'
_computing_data_reduction 'SAINT v6.45A (Bruker, 2003)'
_computing_molecular_graphics
;
OLEX2: a complete structure solution, refinement and analysis program. 
Dolomanov et al., J. Appl. Cryst. (2009). 42, 339-341
;
_computing_publication_material
;
OLEX2: a complete structure solution, refinement and analysis program. 
Dolomanov et al., J. Appl. Cryst. (2009). 42, 339-341
;
_computing_structure_refinement 'SHELXL-97 (Sheldrick, 2008)'
_computing_structure_solution
;
A short history of SHELX (Sheldrick, 2008)/Bruker
;
_diffrn_ambient_temperature 120(2)
_diffrn_detector_area_resol_mean 8.0
_diffrn_measured_fraction_theta_full 0.946
_diffrn_measured_fraction_theta_max 0.946
_diffrn_measurement_device_type 'Siemens SMART 1000 CCD area detector'
_diffrn_measurement_method '\w scans'
_diffrn_radiation_monochromator Parallel,graphite
_diffrn_radiation_source 'fine-focus sealed tube'
_diffrn_radiation_type 'Mo K\a'
_diffrn_radiation_wavelength 0.71073
_diffrn_reflns_av_R_equivalents 0.0366
_diffrn_reflns_av_sigmaI/netI 0.0540
_diffrn_reflns_limit_h_max 19
_diffrn_reflns_limit_h_min -19
_diffrn_reflns_limit_k_max 20
_diffrn_reflns_limit_k_min -20
_diffrn_reflns_limit_l_max 33
_diffrn_reflns_limit_l_min -33
_diffrn_reflns_number 51881
_diffrn_reflns_theta_full 30.00
_diffrn_reflns_theta_max 30.00
_diffrn_reflns_theta_min 1.49
_diffrn_source_current 35.0
_diffrn_source_power 1.75
_diffrn_source_target Mo
_diffrn_source_voltage 50.0
_diffrn_standards_number 0
_exptl_absorpt_coefficient_mu 3.159
_exptl_absorpt_correction_T_max 0.7456
_exptl_absorpt_correction_T_min 0.3391
_exptl_absorpt_correction_type multi-scan
_exptl_absorpt_process_details
;
 SADABS-2006/1 (Bruker,2006) was used for absorption correction.
 R(int) was 0.0474 before and 0.0329 after correction.
 The Ratio of minimum to maximum transmission is 0.4548.
 The \l/2 correction factor is 0.0015
;
_exptl_crystal_colour yellow
_exptl_crystal_density_diffrn 1.491
_exptl_crystal_description wedge
_exptl_crystal_F_000 2000
_exptl_crystal_size_max 0.22
_exptl_crystal_size_mid 0.11
_exptl_crystal_size_min 0.10
_refine_diff_density_max 3.448
_refine_diff_density_min -2.346
_refine_diff_density_rms 0.145
_refine_ls_extinction_method none
_refine_ls_goodness_of_fit_ref 1.081
_refine_ls_hydrogen_treatment constr
_refine_ls_matrix_type full
_refine_ls_number_parameters 1114
_refine_ls_number_reflns 24151
_refine_ls_number_restraints 13
_refine_ls_restrained_S_all 1.085
_refine_ls_R_factor_all 0.0637
_refine_ls_R_factor_gt 0.0428
_refine_ls_shift/su_max 0.002
_refine_ls_shift/su_mean 0.000
_refine_ls_structure_factor_coef Fsqd
_refine_ls_weighting_details
;
calc w=1/[\s^2^(Fo^2^)+(0.0353P)^2^+9.4877P] where P=(Fo^2^+2Fc^2^)/3
;
_refine_ls_weighting_scheme calc
_refine_ls_wR_factor_gt 0.0959
_refine_ls_wR_factor_ref 0.1051
_reflns_number_gt 18094
_reflns_number_total 24151
_reflns_threshold_expression I>2\s(I)
_cod_data_source_file ic102153x_si_002_4.cif
_cod_data_source_block 14
_cod_original_cell_volume 4377.3(7)
_cod_database_code 4324847

loop_
_space_group_symop_id
_space_group_symop_operation_xyz
1 'x, y, z'
2 '-x, -y, -z'

loop_
_atom_site_label
_atom_site_type_symbol
_atom_site_fract_x
_atom_site_fract_y
_atom_site_fract_z
_atom_site_U_iso_or_equiv
_atom_site_adp_type
_atom_site_occupancy
_atom_site_symmetry_multiplicity
_atom_site_calc_flag
_atom_site_refinement_flags
_atom_site_disorder_assembly
_atom_site_disorder_group
Ir1 Ir 0.519464(12) 0.829375(11) 0.288955(6) 0.02119(4) Uani 1 1 d . . .
Ir2 Ir 0.485315(12) 0.603676(11) 0.190754(7) 0.02118(4) Uani 1 1 d . . .
Cl1 Cl 0.51697(9) 0.72788(8) 0.36955(5) 0.0306(2) Uani 1 1 d . . .
Cl2 Cl 0.50512(9) 0.68835(8) 0.10505(4) 0.0292(2) Uani 1 1 d . . .
O1 O 0.7912(2) 0.6190(2) 0.21730(13) 0.0263(6) Uani 1 1 d . . .
O2 O 0.5087(3) 1.0718(2) 0.19446(13) 0.0291(7) Uani 1 1 d . . .
O3 O 0.2144(2) 0.8191(2) 0.25945(13) 0.0254(6) Uani 1 1 d . . .
O4 O 0.4705(3) 0.3786(2) 0.29510(13) 0.0302(7) Uani 1 1 d . . .
O5 O 0.7954(3) 0.9853(3) 0.35807(17) 0.0429(9) Uani 1 1 d . . .
O6 O 0.3616(3) 1.0834(3) 0.46752(14) 0.0427(9) Uani 1 1 d . . .
O7 O 0.2018(3) 0.4476(3) 0.13071(18) 0.0438(9) Uani 1 1 d . . .
O8 O 0.6769(3) 0.3166(2) 0.03047(14) 0.0415(9) Uani 1 1 d . . .
N1 N 0.6251(3) 0.7012(2) 0.24336(14) 0.0214(7) Uani 1 1 d . . .
N2 N 0.6291(3) 0.6218(2) 0.21073(14) 0.0189(7) Uani 1 1 d . . .
N3 N 0.5197(3) 0.9245(2) 0.22368(15) 0.0219(7) Uani 1 1 d . . .
N4 N 0.5676(3) 0.9159(3) 0.16837(15) 0.0254(7) Uani 1 1 d . . .
N5 N 0.3759(3) 0.8116(2) 0.26903(14) 0.0196(7) Uani 1 1 d . . .
N6 N 0.3811(3) 0.7376(2) 0.23220(14) 0.0212(7) Uani 1 1 d . . .
N7 N 0.4706(3) 0.5192(2) 0.25995(14) 0.0217(7) Uani 1 1 d . . .
N8 N 0.4100(3) 0.5382(3) 0.31241(15) 0.0278(8) Uani 1 1 d . . .
C1 C 0.7221(3) 0.6964(3) 0.24595(18) 0.0250(9) Uani 1 1 d . . .
C2 C 0.7280(3) 0.5762(3) 0.19629(18) 0.0240(8) Uani 1 1 d . . .
C3 C 0.4865(3) 1.0165(3) 0.23841(18) 0.0240(8) Uani 1 1 d . . .
C4 C 0.5604(4) 1.0032(3) 0.15199(18) 0.0277(9) Uani 1 1 d . . .
C5 C 0.2774(3) 0.8574(3) 0.28429(17) 0.0221(8) Uani 1 1 d . . .
C6 C 0.2834(3) 0.7444(3) 0.22817(18) 0.0224(8) Uani 1 1 d . . .
C7 C 0.5026(3) 0.4266(3) 0.24989(18) 0.0245(8) Uani 1 1 d . . .
C8 C 0.4123(4) 0.4537(3) 0.33227(19) 0.0296(9) Uani 1 1 d . . .
C9 C 0.7503(3) 0.7657(3) 0.27477(19) 0.0257(9) Uani 1 1 d . . .
C10 C 0.6606(3) 0.8398(3) 0.30131(17) 0.0213(8) Uani 1 1 d . . .
C11 C 0.6825(4) 0.9116(3) 0.32838(19) 0.0276(9) Uani 1 1 d . . .
H11 H 0.6259 0.9632 0.3465 0.033 Uiso 1 1 d R . .
C12 C 0.7861(4) 0.9099(3) 0.3297(2) 0.0300(10) Uani 1 1 d . . .
C13 C 0.8728(4) 0.8359(3) 0.3038(2) 0.0322(10) Uani 1 1 d . . .
H13 H 0.9427 0.8354 0.3053 0.039 Uiso 1 1 d R . .
C14 C 0.8539(4) 0.7631(3) 0.2760(2) 0.0295(9) Uani 1 1 d . . .
H14 H 0.9111 0.7119 0.2579 0.035 Uiso 1 1 d R . .
C15 C 0.8957(5) 0.9894(5) 0.3618(4) 0.077(3) Uani 1 1 d . . .
H15A H 0.9316 0.9921 0.3234 0.110(18) Uiso 1 1 d R . .
H15B H 0.9365 0.9312 0.3818 0.110(18) Uiso 1 1 d R . .
H15C H 0.8894 1.0477 0.3825 0.110(18) Uiso 1 1 d R . .
C16 C 0.7849(3) 0.4886(3) 0.16116(19) 0.0254(9) Uani 1 1 d . . .
C17 C 0.8137(4) 0.5020(3) 0.10356(19) 0.0285(9) Uani 1 1 d . . .
C18 C 0.8709(4) 0.4192(3) 0.0715(2) 0.0309(10) Uani 1 1 d . . .
H18 H 0.8909 0.4268 0.0322 0.037 Uiso 1 1 d R . .
C19 C 0.8989(4) 0.3273(3) 0.0953(2) 0.0319(10) Uani 1 1 d . . .
C20 C 0.8727(4) 0.3157(3) 0.1530(2) 0.0334(10) Uani 1 1 d . . .
H20 H 0.8934 0.2522 0.1696 0.040 Uiso 1 1 d R . .
C21 C 0.8160(4) 0.3962(3) 0.18759(19) 0.0282(9) Uani 1 1 d . . .
C22 C 0.7878(4) 0.6032(3) 0.0761(2) 0.0356(11) Uani 1 1 d . . .
H22 H 0.7243 0.6471 0.0993 0.043 Uiso 1 1 d R . .
C23 C 0.8784(6) 0.6442(5) 0.0778(3) 0.0568(17) Uani 1 1 d . . .
H23A H 0.9418 0.6034 0.0549 0.071(12) Uiso 1 1 d R . .
H23C H 0.8929 0.6443 0.1171 0.071(12) Uiso 1 1 d R . .
H23B H 0.8582 0.7109 0.0625 0.071(12) Uiso 1 1 d R . .
C24 C 0.7617(5) 0.6073(4) 0.0157(2) 0.0436(13) Uani 1 1 d . . .
H24B H 0.8227 0.5653 -0.0083 0.048(9) Uiso 1 1 d R . .
H24C H 0.7442 0.6746 0.0013 0.048(9) Uiso 1 1 d R . .
H24A H 0.7014 0.5848 0.0151 0.048(9) Uiso 1 1 d R . .
C25 C 0.9619(4) 0.2393(4) 0.0582(2) 0.0380(12) Uani 1 1 d . . .
H25 H 0.9508 0.2590 0.0179 0.046 Uiso 1 1 d R . .
C26 C 1.0772(4) 0.2128(4) 0.0623(2) 0.0430(13) Uani 1 1 d . . .
H26C H 1.0898 0.1997 0.1021 0.061(11) Uiso 1 1 d R . .
H26B H 1.1015 0.2668 0.0477 0.061(11) Uiso 1 1 d R . .
H26A H 1.1159 0.1544 0.0400 0.061(11) Uiso 1 1 d R . .
C27 C 0.9276(5) 0.1509(4) 0.0714(3) 0.0479(14) Uani 1 1 d . . .
H27C H 0.9414 0.1274 0.1100 0.071(12) Uiso 1 1 d R . .
H27B H 0.9671 0.0993 0.0443 0.071(12) Uiso 1 1 d R . .
H27A H 0.8520 0.1686 0.0686 0.071(12) Uiso 1 1 d R . .
C28 C 0.7970(4) 0.3847(4) 0.2515(2) 0.0367(11) Uani 1 1 d . . .
H28 H 0.7303 0.4373 0.2655 0.044 Uiso 1 1 d R . .
C29 C 0.8869(5) 0.3996(4) 0.2782(2) 0.0511(15) Uani 1 1 d . . .
H29A H 0.9536 0.3501 0.2642 0.056(10) Uiso 1 1 d R . .
H29C H 0.8740 0.3936 0.3196 0.056(10) Uiso 1 1 d R . .
H29B H 0.8907 0.4646 0.2681 0.056(10) Uiso 1 1 d R . .
C30 C 0.7854(5) 0.2861(4) 0.2716(2) 0.0463(14) Uani 1 1 d . . .
H30A H 0.7308 0.2745 0.2527 0.053(10) Uiso 1 1 d R . .
H30C H 0.7655 0.2871 0.3128 0.053(10) Uiso 1 1 d R . .
H30B H 0.8526 0.2339 0.2622 0.053(10) Uiso 1 1 d R . .
C31 C 0.4449(3) 1.0417(3) 0.29597(18) 0.0251(9) Uani 1 1 d . . .
C32 C 0.4479(3) 0.9579(3) 0.32976(17) 0.0215(8) Uani 1 1 d . . .
C33 C 0.4191(3) 0.9718(3) 0.38827(18) 0.0267(9) Uani 1 1 d . . .
H33 H 0.4210 0.9174 0.4127 0.032 Uiso 1 1 d R . .
C34 C 0.3879(4) 1.0646(4) 0.41079(19) 0.0325(10) Uani 1 1 d . . .
C35 C 0.3847(4) 1.1467(4) 0.3762(2) 0.0346(11) Uani 1 1 d . . .
H35 H 0.3630 1.2095 0.3924 0.042 Uiso 1 1 d R . .
C36 C 0.4131(4) 1.1358(3) 0.3185(2) 0.0301(10) Uani 1 1 d . . .
H36 H 0.4111 1.1907 0.2946 0.036 Uiso 1 1 d R . .
C37 C 0.3636(5) 1.0041(5) 0.5054(2) 0.0523(15) Uani 1 1 d . . .
H37A H 0.3178 0.9703 0.4942 0.095(16) Uiso 1 1 d R . .
H37C H 0.3384 1.0286 0.5440 0.095(16) Uiso 1 1 d R . .
H37B H 0.4358 0.9586 0.5041 0.095(16) Uiso 1 1 d R . .
C38 C 0.6046(4) 1.0371(3) 0.09835(19) 0.0309(10) Uani 1 1 d . . .
C39 C 0.7148(4) 1.0038(3) 0.0838(2) 0.0327(10) Uani 1 1 d . . .
C40 C 0.7535(4) 1.0356(3) 0.0309(2) 0.0351(11) Uani 1 1 d . . .
H40 H 0.8272 1.0119 0.0190 0.042 Uiso 1 1 d R . .
C41 C 0.6890(4) 1.0989(3) -0.0040(2) 0.0363(11) Uani 1 1 d . . .
C42 C 0.5813(4) 1.1326(3) 0.0128(2) 0.0355(11) Uani 1 1 d . . .
H42 H 0.5364 1.1783 -0.0106 0.043 Uiso 1 1 d R . .
C43 C 0.5376(4) 1.1011(3) 0.06310(19) 0.0321(10) Uani 1 1 d . . .
C44 C 0.7879(4) 0.9393(4) 0.1246(2) 0.0392(12) Uani 1 1 d . . .
H44 H 0.7590 0.8861 0.1385 0.047 Uiso 1 1 d R . .
C45 C 0.7868(5) 0.9969(5) 0.1755(2) 0.0516(15) Uani 1 1 d . . .
H45C H 0.8130 1.0509 0.1633 0.086(14) Uiso 1 1 d R . .
H45B H 0.8322 0.9543 0.2019 0.086(14) Uiso 1 1 d R . .
H45A H 0.7146 1.0230 0.1946 0.086(14) Uiso 1 1 d R . .
C46 C 0.9004(5) 0.8913(4) 0.0977(3) 0.0519(15) Uani 1 1 d . . .
H46A H 0.9002 0.8548 0.0643 0.095(16) Uiso 1 1 d R . .
H46B H 0.9409 0.8466 0.1251 0.095(16) Uiso 1 1 d R . .
H46C H 0.9327 0.9415 0.0861 0.095(16) Uiso 1 1 d R . .
C47 C 0.7274(4) 1.1317(4) -0.0627(2) 0.0380(12) Uani 1 1 d . . .
H47 H 0.6863 1.2024 -0.0672 0.046 Uiso 1 1 d R . .
C48 C 0.7003(5) 1.0769(4) -0.1083(2) 0.0467(14) Uani 1 1 d . . .
H48B H 0.7370 1.0068 -0.1043 0.057(11) Uiso 1 1 d R . .
H48C H 0.7223 1.0994 -0.1460 0.057(11) Uiso 1 1 d R . .
H48A H 0.6240 1.0894 -0.1038 0.057(11) Uiso 1 1 d R . .
C49 C 0.8410(5) 1.1226(4) -0.0717(2) 0.0514(15) Uani 1 1 d . . .
H49A H 0.8841 1.0536 -0.0701 0.060(11) Uiso 1 1 d R . .
H49C H 0.8565 1.1581 -0.0421 0.060(11) Uiso 1 1 d R . .
H49B H 0.8572 1.1501 -0.1090 0.060(11) Uiso 1 1 d R . .
C50 C 0.4185(4) 1.1358(3) 0.0771(2) 0.0341(10) Uani 1 1 d . . .
H50 H 0.4004 1.0926 0.1081 0.041 Uiso 1 1 d R . .
C51 C 0.3652(5) 1.1270(4) 0.0263(2) 0.0435(13) Uani 1 1 d . . .
H51C H 0.3762 1.1732 -0.0035 0.060(11) Uiso 1 1 d R . .
H51B H 0.2895 1.1417 0.0378 0.060(11) Uiso 1 1 d R . .
H51A H 0.3955 1.0604 0.0117 0.060(11) Uiso 1 1 d R . .
C52 C 0.3782(4) 1.2402(4) 0.0994(2) 0.0388(12) Uani 1 1 d . . .
H52B H 0.3987 1.2835 0.0706 0.055(10) Uiso 1 1 d R . .
H52C H 0.4090 1.2422 0.1341 0.055(10) Uiso 1 1 d R . .
H52A H 0.3012 1.2617 0.1076 0.055(10) Uiso 1 1 d R . .
C53 C 0.2200(3) 0.9368(3) 0.32477(18) 0.0235(8) Uani 1 1 d . . .
C54 C 0.1801(3) 1.0330(3) 0.30492(18) 0.0262(9) Uani 1 1 d . . .
C55 C 0.1208(4) 1.1039(3) 0.3446(2) 0.0334(10) Uani 1 1 d . . .
H55 H 0.0948 1.1700 0.3324 0.040 Uiso 1 1 d R . .
C56 C 0.0987(4) 1.0806(4) 0.4014(2) 0.0345(11) Uani 1 1 d . B .
C57 C 0.1374(4) 0.9840(4) 0.4186(2) 0.0342(10) Uani 1 1 d . . .
H57 H 0.1212 0.9678 0.4571 0.041 Uiso 1 1 d R . .
C58 C 0.1989(4) 0.9098(3) 0.38199(18) 0.0274(9) Uani 1 1 d . . .
C59 C 0.1912(4) 1.0573(3) 0.24246(19) 0.0295(9) Uani 1 1 d . . .
H59 H 0.2553 1.0068 0.2238 0.035 Uiso 1 1 d R . .
C60 C 0.2029(4) 1.1576(4) 0.2286(2) 0.0383(11) Uani 1 1 d . . .
H60A H 0.2229 1.1630 0.1877 0.049(10) Uiso 1 1 d R . .
H60C H 0.2576 1.1653 0.2493 0.049(10) Uiso 1 1 d R . .
H60B H 0.1357 1.2087 0.2399 0.049(10) Uiso 1 1 d R . .
C61 C 0.0949(4) 1.0509(4) 0.2176(2) 0.0383(11) Uani 1 1 d . . .
H61A H 0.0910 0.9850 0.2238 0.042(9) Uiso 1 1 d R . .
H61B H 0.1016 1.0654 0.1768 0.042(9) Uiso 1 1 d R . .
H61C H 0.0308 1.0982 0.2363 0.042(9) Uiso 1 1 d R . .
C62 C 0.0324(4) 1.1592(4) 0.4435(2) 0.0444(13) Uani 1 1 d D . .
H62A H -0.0032 1.1243 0.4724 0.053 Uiso 0.80 1 d PR A 1
H62B H 0.0319 1.1322 0.4813 0.053 Uiso 0.20 1 d PR A 2
C63A C -0.0537(9) 1.2397(9) 0.4200(5) 0.062(3) Uani 0.80 1 d PD B 1
H63B H -0.0248 1.2810 0.3934 0.080(18) Uiso 0.80 1 d PR B 1
H63C H -0.0996 1.2795 0.4512 0.080(18) Uiso 0.80 1 d PR B 1
H63A H -0.0945 1.2104 0.4001 0.080(18) Uiso 0.80 1 d PR B 1
C64A C 0.1016(6) 1.1926(8) 0.4748(4) 0.079(3) Uani 0.80 1 d PD B 1
H64B H 0.1489 1.1354 0.4927 0.089(19) Uiso 0.80 1 d PR B 1
H64A H 0.1433 1.2240 0.4487 0.089(19) Uiso 0.80 1 d PR B 1
H64C H 0.0587 1.2389 0.5041 0.089(19) Uiso 0.80 1 d PR B 1
C63B C -0.072(4) 1.221(6) 0.427(3) 0.11(3) Uiso 0.20 1 d PD B 2
H63E H -0.0610 1.2547 0.3909 0.160 Uiso 0.20 1 d PR B 2
H63D H -0.1088 1.2687 0.4563 0.160 Uiso 0.20 1 d PR B 2
H63F H -0.1139 1.1792 0.4219 0.160 Uiso 0.20 1 d PR B 2
C64B C 0.074(3) 1.245(2) 0.4389(18) 0.073(11) Uiso 0.20 1 d PD B 2
H64E H 0.1447 1.2143 0.4504 0.110 Uiso 0.20 1 d PR B 2
H64D H 0.0796 1.2733 0.4009 0.110 Uiso 0.20 1 d PR B 2
H64F H 0.0321 1.2957 0.4658 0.110 Uiso 0.20 1 d PR B 2
C65 C 0.2345(4) 0.8034(4) 0.4006(2) 0.0344(10) Uani 1 1 d . . .
H65 H 0.2963 0.7674 0.3732 0.041 Uiso 1 1 d R . .
C66 C 0.2695(5) 0.7869(4) 0.4599(2) 0.0471(14) Uani 1 1 d . . .
H66B H 0.2092 0.8180 0.4880 0.053(10) Uiso 1 1 d R . .
H66C H 0.3250 0.8153 0.4617 0.053(10) Uiso 1 1 d R . .
H66A H 0.2965 0.7167 0.4681 0.053(10) Uiso 1 1 d R . .
C67 C 0.1468(5) 0.7587(4) 0.3980(3) 0.0497(14) Uani 1 1 d . . .
H67C H 0.0864 0.7903 0.4259 0.060(11) Uiso 1 1 d R . .
H67B H 0.1736 0.6887 0.4065 0.060(11) Uiso 1 1 d R . .
H67A H 0.1246 0.7688 0.3599 0.060(11) Uiso 1 1 d R . .
C68 C 0.2553(3) 0.6766(3) 0.19867(18) 0.0247(9) Uani 1 1 d . . .
C69 C 0.3431(3) 0.5971(3) 0.17610(17) 0.0206(8) Uani 1 1 d . . .
C70 C 0.3187(3) 0.5239(3) 0.15266(19) 0.0269(9) Uani 1 1 d . . .
H70 H 0.3743 0.4696 0.1364 0.032 Uiso 1 1 d R . .
C71 C 0.2144(4) 0.5277(3) 0.1521(2) 0.0304(10) Uani 1 1 d . . .
C72 C 0.1297(4) 0.6069(3) 0.1729(2) 0.0311(10) Uani 1 1 d . . .
H72 H 0.0592 0.6094 0.1711 0.037 Uiso 1 1 d R . .
C73 C 0.1511(3) 0.6827(3) 0.1966(2) 0.0296(10) Uani 1 1 d . . .
H73 H 0.0950 0.7383 0.2111 0.035 Uiso 1 1 d R . .
C74 C 0.1009(5) 0.4380(4) 0.1383(3) 0.0579(18) Uani 1 1 d . . .
H74B H 0.0540 0.4883 0.1159 0.091(15) Uiso 1 1 d R . .
H74C H 0.0726 0.4457 0.1785 0.091(15) Uiso 1 1 d R . .
H74A H 0.1058 0.3734 0.1259 0.091(15) Uiso 1 1 d R . .
C75 C 0.5531(3) 0.3911(3) 0.19535(18) 0.0251(9) Uani 1 1 d . . .
C76 C 0.5555(3) 0.4692(3) 0.15684(17) 0.0218(8) Uani 1 1 d . . .
C77 C 0.5954(4) 0.4442(3) 0.10067(19) 0.0279(9) Uani 1 1 d . . .
H77 H 0.5963 0.4941 0.0732 0.033 Uiso 1 1 d R . .
C78 C 0.6338(4) 0.3474(3) 0.0845(2) 0.0298(10) Uani 1 1 d . . .
C79 C 0.6317(4) 0.2714(3) 0.1229(2) 0.0349(11) Uani 1 1 d . . .
H79 H 0.6582 0.2056 0.1109 0.042 Uiso 1 1 d R . .
C80 C 0.5904(4) 0.2938(3) 0.1787(2) 0.0305(10) Uani 1 1 d . . .
H80 H 0.5874 0.2436 0.2055 0.037 Uiso 1 1 d R . .
C81 C 0.6699(5) 0.3880(4) -0.0135(2) 0.0458(14) Uani 1 1 d . . .
H81A H 0.7035 0.3558 -0.0496 0.045(9) Uiso 1 1 d R . .
H81C H 0.7056 0.4329 -0.0047 0.045(9) Uiso 1 1 d R . .
H81B H 0.5956 0.4244 -0.0166 0.045(9) Uiso 1 1 d R . .
C82 C 0.3584(4) 0.4305(3) 0.38617(19) 0.0297(9) Uani 1 1 d . C .
C83 C 0.2483(4) 0.4501(4) 0.3908(2) 0.0334(10) Uani 1 1 d . . .
C84 C 0.1980(4) 0.4319(4) 0.4435(2) 0.0378(11) Uani 1 1 d . . .
H84 H 0.1238 0.4454 0.4479 0.045 Uiso 1 1 d R . .
C85 C 0.2527(4) 0.3950(4) 0.4894(2) 0.0347(11) Uani 1 1 d . . .
C86 C 0.3607(4) 0.3741(4) 0.4828(2) 0.0385(12) Uani 1 1 d . C .
H86 H 0.3987 0.3472 0.5140 0.046 Uiso 1 1 d R . .
C87 C 0.4158(4) 0.3914(4) 0.4314(2) 0.0370(11) Uani 1 1 d D . .
C88 C 0.1883(4) 0.4846(4) 0.3401(2) 0.0423(12) Uani 1 1 d . . .
H88 H 0.2204 0.5297 0.3174 0.051 Uiso 1 1 d R . .
C89 C 0.0711(5) 0.5406(5) 0.3548(3) 0.0581(17) Uani 1 1 d . . .
H89A H 0.0406 0.5697 0.3202 0.083(14) Uiso 1 1 d R . .
H89C H 0.0624 0.5922 0.3817 0.083(14) Uiso 1 1 d R . .
H89B H 0.0351 0.4958 0.3721 0.083(14) Uiso 1 1 d R . .
C90 C 0.2016(6) 0.4003(6) 0.3025(3) 0.070(2) Uani 1 1 d . . .
H90C H 0.1659 0.3572 0.3224 0.085(14) Uiso 1 1 d R . .
H90B H 0.2768 0.3638 0.2934 0.085(14) Uiso 1 1 d R . .
H90A H 0.1708 0.4249 0.2674 0.085(14) Uiso 1 1 d R . .
C91 C 0.1950(5) 0.3786(4) 0.5464(2) 0.0410(12) Uani 1 1 d . . .
H91 H 0.1190 0.3933 0.5416 0.049 Uiso 1 1 d R . .
C92 C 0.2014(5) 0.4469(4) 0.5911(2) 0.0499(15) Uani 1 1 d . . .
H92B H 0.2754 0.4340 0.5963 0.057(11) Uiso 1 1 d R . .
H92C H 0.1624 0.4358 0.6271 0.057(11) Uiso 1 1 d R . .
H92A H 0.1706 0.5147 0.5787 0.057(11) Uiso 1 1 d R . .
C93 C 0.2376(6) 0.2747(4) 0.5664(2) 0.0535(16) Uani 1 1 d . . .
H93A H 0.2374 0.2309 0.5367 0.084(14) Uiso 1 1 d R . .
H93C H 0.1934 0.2645 0.6007 0.084(14) Uiso 1 1 d R . .
H93B H 0.3099 0.2608 0.5751 0.084(14) Uiso 1 1 d R . .
C94A C 0.5397(9) 0.3532(10) 0.4284(8) 0.050(5) Uiso 0.50 1 d PD C 1
H94A H 0.5528 0.3503 0.4689 0.061 Uiso 0.50 1 d PR C 1
C95A C 0.5913(11) 0.2487(9) 0.4087(6) 0.045(3) Uiso 0.50 1 d PD C 1
H95A H 0.5536 0.2076 0.4290 0.068 Uiso 0.50 1 d PR C 1
H95B H 0.6649 0.2251 0.4166 0.068 Uiso 0.50 1 d PR C 1
H95C H 0.5889 0.2460 0.3679 0.068 Uiso 0.50 1 d PR C 1
C96A C 0.5931(8) 0.4259(9) 0.4001(5) 0.046(3) Uani 0.50 1 d PD C 1
H96A H 0.5980 0.4218 0.3587 0.068 Uiso 0.50 1 d PR C 1
H96C H 0.6642 0.4039 0.4116 0.068 Uiso 0.50 1 d PR C 1
H96B H 0.5566 0.4937 0.4117 0.068 Uiso 0.50 1 d PR C 1
C96B C 0.5644(11) 0.4284(10) 0.4629(6) 0.067(4) Uani 0.50 1 d PD C 2
H96D H 0.5267 0.4969 0.4542 0.100 Uiso 0.50 1 d PR C 2
H96E H 0.6406 0.4161 0.4559 0.100 Uiso 0.50 1 d PR C 2
H96F H 0.5448 0.4145 0.5028 0.100 Uiso 0.50 1 d PR C 2
C94B C 0.5304(9) 0.3749(10) 0.4266(7) 0.045(4) Uiso 0.50 1 d PD C 2
H94B H 0.5472 0.4002 0.3878 0.054 Uiso 0.50 1 d PR C 2
C95B C 0.5878(11) 0.2688(9) 0.4232(6) 0.049(4) Uiso 0.50 1 d PD C 2
H95D H 0.5576 0.2396 0.3968 0.073 Uiso 0.50 1 d PR C 2
H95E H 0.5813 0.2390 0.4609 0.073 Uiso 0.50 1 d PR C 2
H95F H 0.6624 0.2576 0.4099 0.073 Uiso 0.50 1 d PR C 2

loop_
_atom_site_aniso_label
_atom_site_aniso_U_11
_atom_site_aniso_U_22
_atom_site_aniso_U_33
_atom_site_aniso_U_23
_atom_site_aniso_U_13
_atom_site_aniso_U_12
Ir1 0.01969(8) 0.02183(8) 0.02111(8) 0.00052(6) -0.00118(6) -0.00620(6)
Ir2 0.01898(8) 0.02072(8) 0.02297(8) 0.00085(6) -0.00167(6) -0.00592(6)
Cl1 0.0306(6) 0.0337(5) 0.0290(5) 0.0087(4) -0.0065(4) -0.0131(4)
Cl2 0.0319(6) 0.0294(5) 0.0258(5) 0.0057(4) -0.0043(4) -0.0102(4)
O1 0.0179(14) 0.0274(15) 0.0320(16) -0.0068(12) -0.0018(12) -0.0047(12)
O2 0.0321(17) 0.0271(15) 0.0251(15) 0.0028(12) 0.0010(13) -0.0080(13)
O3 0.0212(15) 0.0244(14) 0.0274(15) -0.0050(12) -0.0018(12) -0.0032(12)
O4 0.0317(17) 0.0266(15) 0.0301(16) 0.0020(12) 0.0034(13) -0.0097(13)
O5 0.035(2) 0.043(2) 0.058(2) -0.0138(18) -0.0080(17) -0.0191(16)
O6 0.053(2) 0.052(2) 0.0244(17) -0.0152(15) 0.0073(16) -0.0205(18)
O7 0.0265(18) 0.0382(19) 0.070(3) -0.0218(18) -0.0052(17) -0.0116(15)
O8 0.057(2) 0.0324(18) 0.0300(18) -0.0098(14) 0.0050(16) -0.0105(17)
N1 0.0225(17) 0.0215(16) 0.0205(16) 0.0004(13) -0.0052(13) -0.0067(14)
N2 0.0199(16) 0.0169(15) 0.0185(15) -0.0021(12) 0.0003(13) -0.0050(13)
N3 0.0201(17) 0.0193(16) 0.0248(17) 0.0021(13) -0.0036(14) -0.0047(13)
N4 0.0256(19) 0.0301(18) 0.0208(17) -0.0025(14) 0.0008(14) -0.0107(15)
N5 0.0212(17) 0.0177(15) 0.0202(16) 0.0021(12) -0.0022(13) -0.0072(13)
N6 0.0252(18) 0.0163(15) 0.0227(16) 0.0012(12) -0.0069(14) -0.0065(13)
N7 0.0187(17) 0.0253(17) 0.0213(16) -0.0012(13) 0.0037(13) -0.0095(14)
N8 0.0262(19) 0.0326(19) 0.0246(18) -0.0004(15) 0.0016(15) -0.0114(16)
C1 0.023(2) 0.025(2) 0.026(2) 0.0001(16) -0.0039(17) -0.0053(17)
C2 0.022(2) 0.0223(19) 0.027(2) 0.0013(16) -0.0034(16) -0.0062(16)
C3 0.027(2) 0.0215(19) 0.024(2) 0.0030(15) -0.0053(17) -0.0083(16)
C4 0.032(2) 0.028(2) 0.0206(19) -0.0013(16) -0.0022(17) -0.0069(18)
C5 0.023(2) 0.0208(18) 0.0225(19) 0.0012(15) -0.0033(16) -0.0068(16)
C6 0.020(2) 0.0199(18) 0.025(2) 0.0009(15) -0.0029(16) -0.0033(15)
C7 0.024(2) 0.0234(19) 0.027(2) 0.0071(16) -0.0070(17) -0.0084(16)
C8 0.029(2) 0.033(2) 0.026(2) 0.0037(18) 0.0010(18) -0.0124(19)
C9 0.019(2) 0.024(2) 0.033(2) 0.0000(17) -0.0015(17) -0.0065(16)
C10 0.021(2) 0.0252(19) 0.0191(18) 0.0041(15) -0.0006(15) -0.0104(16)
C11 0.027(2) 0.024(2) 0.030(2) 0.0011(17) -0.0023(18) -0.0062(17)
C12 0.030(2) 0.033(2) 0.030(2) -0.0029(18) -0.0053(19) -0.0132(19)
C13 0.025(2) 0.037(2) 0.037(3) 0.001(2) -0.0055(19) -0.013(2)
C14 0.022(2) 0.034(2) 0.032(2) -0.0031(19) -0.0016(18) -0.0091(18)
C15 0.035(3) 0.073(5) 0.130(7) -0.046(5) -0.008(4) -0.021(3)
C16 0.018(2) 0.024(2) 0.032(2) -0.0029(17) 0.0010(17) -0.0052(16)
C17 0.025(2) 0.029(2) 0.031(2) -0.0004(18) -0.0017(18) -0.0085(18)
C18 0.029(2) 0.035(2) 0.029(2) -0.0010(18) -0.0015(18) -0.0121(19)
C19 0.028(2) 0.032(2) 0.035(2) -0.0061(19) -0.0010(19) -0.0077(19)
C20 0.030(2) 0.023(2) 0.041(3) -0.0017(19) -0.002(2) -0.0014(18)
C21 0.027(2) 0.027(2) 0.030(2) -0.0004(17) -0.0015(18) -0.0083(18)
C22 0.040(3) 0.032(2) 0.032(2) -0.0002(19) 0.001(2) -0.010(2)
C23 0.073(5) 0.055(4) 0.057(4) 0.014(3) -0.017(3) -0.040(3)
C24 0.050(3) 0.042(3) 0.037(3) 0.009(2) -0.006(2) -0.015(3)
C25 0.041(3) 0.032(2) 0.033(3) -0.007(2) 0.002(2) -0.004(2)
C26 0.037(3) 0.037(3) 0.047(3) -0.008(2) 0.005(2) -0.004(2)
C27 0.051(4) 0.035(3) 0.054(3) -0.007(2) 0.001(3) -0.012(3)
C28 0.040(3) 0.032(2) 0.031(2) 0.0038(19) -0.003(2) -0.002(2)
C29 0.072(4) 0.040(3) 0.037(3) -0.001(2) -0.013(3) -0.011(3)
C30 0.043(3) 0.049(3) 0.041(3) 0.015(2) -0.003(2) -0.010(3)
C31 0.024(2) 0.028(2) 0.024(2) -0.0039(16) -0.0011(16) -0.0097(17)
C32 0.0157(18) 0.0248(19) 0.024(2) -0.0025(15) 0.0004(15) -0.0081(15)
C33 0.027(2) 0.029(2) 0.022(2) 0.0003(16) 0.0047(17) -0.0107(18)
C34 0.030(2) 0.046(3) 0.023(2) -0.0127(19) 0.0023(18) -0.014(2)
C35 0.036(3) 0.032(2) 0.036(3) -0.011(2) 0.003(2) -0.013(2)
C36 0.032(2) 0.022(2) 0.035(2) -0.0027(18) -0.0004(19) -0.0088(18)
C37 0.066(4) 0.070(4) 0.027(3) -0.006(3) 0.002(3) -0.033(3)
C38 0.036(3) 0.028(2) 0.024(2) 0.0046(17) 0.0030(19) -0.0081(19)
C39 0.035(3) 0.030(2) 0.029(2) -0.0008(18) 0.0034(19) -0.009(2)
C40 0.036(3) 0.029(2) 0.035(2) -0.0003(19) 0.008(2) -0.008(2)
C41 0.046(3) 0.030(2) 0.029(2) -0.0019(19) 0.005(2) -0.010(2)
C42 0.041(3) 0.030(2) 0.030(2) 0.0007(19) -0.002(2) -0.005(2)
C43 0.041(3) 0.028(2) 0.026(2) -0.0021(17) 0.0005(19) -0.010(2)
C44 0.033(3) 0.039(3) 0.041(3) 0.009(2) 0.002(2) -0.010(2)
C45 0.046(3) 0.065(4) 0.039(3) 0.009(3) -0.007(3) -0.013(3)
C46 0.040(3) 0.050(3) 0.059(4) 0.007(3) -0.002(3) -0.009(3)
C47 0.049(3) 0.033(2) 0.029(2) 0.0038(19) -0.001(2) -0.011(2)
C48 0.067(4) 0.039(3) 0.027(2) -0.001(2) 0.004(2) -0.012(3)
C49 0.049(4) 0.055(3) 0.041(3) 0.016(3) 0.007(3) -0.013(3)
C50 0.035(3) 0.032(2) 0.033(2) -0.0005(19) -0.002(2) -0.009(2)
C51 0.049(3) 0.038(3) 0.043(3) -0.003(2) -0.015(3) -0.011(2)
C52 0.035(3) 0.036(3) 0.040(3) -0.007(2) -0.003(2) -0.003(2)
C53 0.021(2) 0.026(2) 0.024(2) -0.0042(16) -0.0023(16) -0.0071(16)
C54 0.025(2) 0.026(2) 0.026(2) -0.0001(16) 0.0002(17) -0.0068(17)
C55 0.033(3) 0.028(2) 0.035(2) -0.0037(19) -0.002(2) -0.0040(19)
C56 0.030(2) 0.041(3) 0.031(2) -0.013(2) 0.0041(19) -0.009(2)
C57 0.031(2) 0.046(3) 0.025(2) -0.003(2) 0.0021(19) -0.013(2)
C58 0.026(2) 0.034(2) 0.024(2) 0.0015(17) -0.0026(17) -0.0133(18)
C59 0.029(2) 0.029(2) 0.025(2) 0.0015(17) -0.0015(18) -0.0032(18)
C60 0.036(3) 0.034(3) 0.039(3) 0.004(2) -0.004(2) -0.005(2)
C61 0.037(3) 0.037(3) 0.035(3) 0.000(2) -0.008(2) -0.004(2)
C62 0.044(3) 0.048(3) 0.037(3) -0.017(2) 0.007(2) -0.012(3)
C63A 0.066(6) 0.043(5) 0.046(5) -0.016(4) 0.015(5) 0.018(5)
C64A 0.041(5) 0.104(8) 0.088(7) -0.067(6) 0.004(4) -0.012(5)
C65 0.036(3) 0.040(3) 0.026(2) 0.0038(19) -0.0002(19) -0.012(2)
C66 0.046(3) 0.057(3) 0.040(3) 0.014(3) -0.005(2) -0.022(3)
C67 0.055(4) 0.047(3) 0.052(3) 0.007(3) -0.007(3) -0.024(3)
C68 0.022(2) 0.026(2) 0.026(2) 0.0013(16) -0.0068(17) -0.0064(17)
C69 0.0158(18) 0.0236(19) 0.0215(19) 0.0003(15) -0.0023(15) -0.0053(15)
C70 0.024(2) 0.023(2) 0.033(2) -0.0055(17) -0.0020(18) -0.0057(17)
C71 0.028(2) 0.030(2) 0.035(2) -0.0067(19) -0.0046(19) -0.0115(19)
C72 0.022(2) 0.038(2) 0.036(2) -0.005(2) -0.0043(19) -0.0131(19)
C73 0.020(2) 0.034(2) 0.034(2) -0.0078(19) -0.0022(18) -0.0070(18)
C74 0.037(3) 0.047(3) 0.092(5) -0.029(3) 0.000(3) -0.016(3)
C75 0.020(2) 0.025(2) 0.028(2) 0.0017(16) -0.0020(16) -0.0051(16)
C76 0.0179(19) 0.0200(18) 0.025(2) -0.0060(15) -0.0053(15) -0.0009(15)
C77 0.028(2) 0.028(2) 0.030(2) 0.0006(17) -0.0034(18) -0.0117(18)
C78 0.025(2) 0.030(2) 0.032(2) -0.0072(18) -0.0015(18) -0.0058(18)
C79 0.036(3) 0.023(2) 0.043(3) -0.0050(19) 0.001(2) -0.0070(19)
C80 0.028(2) 0.022(2) 0.040(3) -0.0030(18) 0.0001(19) -0.0074(18)
C81 0.058(4) 0.043(3) 0.032(3) -0.007(2) -0.003(2) -0.011(3)
C82 0.032(2) 0.035(2) 0.025(2) 0.0038(18) 0.0008(18) -0.017(2)
C83 0.030(2) 0.040(3) 0.032(2) 0.005(2) 0.0010(19) -0.015(2)
C84 0.034(3) 0.043(3) 0.037(3) 0.002(2) 0.005(2) -0.017(2)
C85 0.041(3) 0.040(3) 0.025(2) 0.0012(19) 0.002(2) -0.018(2)
C86 0.036(3) 0.056(3) 0.025(2) 0.000(2) -0.004(2) -0.017(2)
C87 0.030(3) 0.052(3) 0.032(2) 0.003(2) -0.001(2) -0.020(2)
C88 0.033(3) 0.052(3) 0.039(3) 0.015(2) -0.002(2) -0.013(2)
C89 0.039(3) 0.065(4) 0.065(4) 0.007(3) -0.012(3) -0.009(3)
C90 0.067(5) 0.092(5) 0.046(4) -0.004(4) -0.024(3) -0.012(4)
C91 0.042(3) 0.054(3) 0.029(2) 0.001(2) 0.002(2) -0.021(3)
C92 0.056(4) 0.052(3) 0.038(3) -0.009(3) 0.013(3) -0.019(3)
C93 0.075(5) 0.054(4) 0.039(3) 0.001(3) -0.001(3) -0.033(3)
C96A 0.030(5) 0.058(7) 0.054(7) 0.007(5) -0.008(5) -0.022(5)
C96B 0.045(8) 0.070(9) 0.087(11) 0.021(8) -0.019(7) -0.022(7)

loop_
_atom_type_symbol
_atom_type_description
_atom_type_scat_dispersion_real
_atom_type_scat_dispersion_imag
_atom_type_scat_source
C C 0.0033 0.0016 'International Tables Vol C Tables 4.2.6.8 and 6.1.1.4'
H H 0.0000 0.0000 'International Tables Vol C Tables 4.2.6.8 and 6.1.1.4'
O O 0.0106 0.0060 'International Tables Vol C Tables 4.2.6.8 and 6.1.1.4'
Ir Ir -1.4442 7.9887 'International Tables Vol C Tables 4.2.6.8 and 6.1.1.4'
Cl Cl 0.1484 0.1585 'International Tables Vol C Tables 4.2.6.8 and 6.1.1.4'
N N 0.0061 0.0033 'International Tables Vol C Tables 4.2.6.8 and 6.1.1.4'

loop_
_geom_angle_atom_site_label_1
_geom_angle_atom_site_label_2
_geom_angle_atom_site_label_3
_geom_angle
O1 C1 C9 124.9(4)
O1 C2 C16 115.1(4)
O2 C3 C31 130.4(4)
O2 C4 C38 118.3(4)
O3 C5 C53 114.7(4)
O3 C6 C68 125.1(4)
O4 C7 C75 129.6(4)
O4 C8 C82 119.4(4)
O5 C12 C11 115.0(4)
O5 C12 C13 123.1(4)
O6 C34 C33 123.6(5)
O6 C34 C35 114.8(4)
O7 C71 C70 115.6(4)
O7 C71 C72 122.5(4)
O8 C78 C77 124.3(4)
O8 C78 C79 113.8(4)
N1 Ir1 Cl1 87.78(9)
N1 N2 Ir2 120.6(2)
N1 C1 O1 111.4(4)
N1 C1 C9 123.7(4)
N2 Ir2 Cl2 87.77(9)
N2 Ir2 N6 94.79(12)
N2 N1 Ir1 144.0(3)
N2 C2 O1 112.3(3)
N2 C2 C16 132.6(4)
N3 Ir1 Cl1 175.87(10)
N3 Ir1 N1 95.84(13)
N3 Ir1 N5 91.88(13)
N3 Ir1 C10 86.34(15)
N3 Ir1 C32 79.58(15)
N3 C3 O2 109.9(4)
N3 C3 C31 119.4(4)
N4 N3 Ir1 134.2(3)
N4 C4 O2 112.4(4)
N4 C4 C38 129.0(4)
N5 Ir1 Cl1 89.76(9)
N5 Ir1 N1 95.48(13)
N5 N6 Ir2 144.3(3)
N5 C5 O3 111.4(3)
N5 C5 C53 133.8(4)
N6 Ir2 Cl2 91.48(9)
N6 N5 Ir1 119.9(2)
N6 C6 O3 111.2(4)
N6 C6 C68 123.6(4)
N7 Ir2 Cl2 174.43(10)
N7 Ir2 N2 94.50(13)
N7 Ir2 N6 93.40(13)
N7 Ir2 C69 85.39(15)
N7 Ir2 C76 79.77(15)
N7 C7 O4 109.8(4)
N7 C7 C75 120.3(4)
N8 N7 Ir2 133.2(3)
N8 C8 O4 112.8(4)
N8 C8 C82 127.8(4)
C1 O1 C2 103.7(3)
C1 N1 Ir1 108.8(3)
C1 N1 N2 107.1(3)
C2 N2 Ir2 133.8(3)
C2 N2 N1 105.5(3)
C3 O2 C4 103.0(3)
C3 N3 Ir1 114.5(3)
C3 N3 N4 109.5(3)
C4 N4 N3 105.1(3)
C5 N5 Ir1 133.1(3)
C5 N5 N6 107.0(3)
C6 O3 C5 104.1(3)
C6 N6 Ir2 108.3(3)
C6 N6 N5 106.3(3)
C6 C68 C69 113.8(4)
C7 O4 C8 103.0(3)
C7 N7 Ir2 114.3(3)
C7 N7 N8 110.1(3)
C7 C75 C76 111.2(4)
C8 N8 N7 104.3(3)
C9 C10 Ir1 114.8(3)
C10 Ir1 Cl1 92.33(11)
C10 Ir1 N1 80.08(15)
C10 Ir1 N5 175.01(14)
C10 Ir1 C32 88.54(16)
C10 C9 C1 112.5(4)
C10 C11 C12 121.7(4)
C11 C10 Ir1 129.6(3)
C11 C10 C9 115.4(4)
C12 O5 C15 119.1(4)
C13 C12 C11 121.8(4)
C13 C14 C9 119.5(4)
C14 C9 C1 124.1(4)
C14 C9 C10 123.4(4)
C14 C13 C12 118.2(4)
C16 C17 C18 117.8(4)
C16 C17 C22 121.8(4)
C16 C21 C28 121.2(4)
C17 C16 C2 118.5(4)
C17 C16 C21 122.0(4)
C17 C22 C23 110.6(4)
C18 C17 C22 120.3(4)
C18 C19 C20 119.5(4)
C18 C19 C25 119.7(4)
C19 C18 C17 121.9(4)
C19 C20 C21 121.3(4)
C20 C19 C25 120.9(4)
C20 C21 C16 117.4(4)
C20 C21 C28 121.2(4)
C21 C16 C2 119.3(4)
C21 C28 C29 109.3(4)
C21 C28 C30 114.4(4)
C24 C22 C17 114.1(4)
C24 C22 C23 109.6(5)
C26 C25 C19 110.6(4)
C26 C25 C27 109.8(4)
C27 C25 C19 113.8(4)
C29 C28 C30 109.2(4)
C31 C32 Ir1 114.7(3)
C32 Ir1 Cl1 96.48(12)
C32 Ir1 N1 168.02(15)
C32 Ir1 N5 95.73(14)
C32 C31 C3 111.3(4)
C33 C32 Ir1 127.3(3)
C33 C32 C31 116.9(4)
C33 C34 C35 121.5(4)
C34 O6 C37 118.3(4)
C34 C33 C32 120.4(4)
C35 C36 C31 118.6(4)
C36 C31 C3 125.6(4)
C36 C31 C32 122.9(4)
C36 C35 C34 119.8(4)
C38 C39 C40 116.7(5)
C38 C39 C44 120.9(4)
C38 C43 C50 122.4(4)
C39 C38 C4 118.7(4)
C40 C39 C44 122.3(5)
C40 C41 C42 118.9(5)
C40 C41 C47 124.1(5)
C41 C40 C39 122.5(5)
C41 C42 C43 121.5(5)
C42 C41 C47 116.9(5)
C42 C43 C38 118.8(5)
C42 C43 C50 118.8(5)
C43 C38 C4 119.8(4)
C43 C38 C39 121.4(4)
C43 C50 C51 111.2(4)
C43 C50 C52 110.6(4)
C45 C44 C39 110.2(4)
C45 C44 C46 110.1(5)
C46 C44 C39 113.9(4)
C48 C47 C41 109.2(4)
C49 C47 C41 115.0(5)
C49 C47 C48 110.9(5)
C51 C50 C52 111.5(4)
C53 C54 C59 121.2(4)
C53 C58 C65 120.8(4)
C54 C53 C5 119.9(4)
C54 C53 C58 122.5(4)
C54 C59 C60 114.5(4)
C54 C59 C61 108.4(4)
C55 C54 C53 117.4(4)
C55 C54 C59 121.1(4)
C55 C56 C62 120.9(5)
C56 C55 C54 122.0(4)
C56 C57 C58 123.0(4)
C57 C56 C55 118.4(4)
C57 C56 C62 120.7(5)
C57 C58 C53 116.7(4)
C57 C58 C65 122.3(4)
C58 C53 C5 117.3(4)
C58 C65 C66 113.6(4)
C58 C65 C67 110.8(4)
C60 C59 C61 109.7(4)
C63A C62 C56 115.2(5)
C64A C62 C56 110.2(5)
C64A C62 C63A 114.4(9)
C63B C62 C56 115(3)
C63B C62 C64B 93(4)
C64B C62 C56 110.1(16)
C66 C65 C67 109.3(4)
C68 C69 Ir2 114.0(3)
C68 C73 C72 119.6(4)
C69 Ir2 Cl2 92.78(12)
C69 Ir2 N2 175.03(13)
C69 Ir2 N6 80.26(14)
C69 C70 C71 121.8(4)
C70 C69 Ir2 130.1(3)
C70 C69 C68 115.6(4)
C71 O7 C74 118.7(4)
C71 C72 C73 117.9(4)
C72 C71 C70 121.9(4)
C73 C68 C6 122.8(4)
C73 C68 C69 123.1(4)
C75 C76 Ir2 114.2(3)
C76 Ir2 Cl2 94.96(12)
C76 Ir2 N2 95.84(14)
C76 Ir2 N6 167.77(15)
C76 Ir2 C69 89.04(16)
C77 C76 Ir2 128.8(3)
C77 C76 C75 116.7(4)
C77 C78 C79 121.9(4)
C78 O8 C81 118.3(4)
C78 C77 C76 120.6(4)
C79 C80 C75 119.2(4)
C80 C75 C7 126.1(4)
C80 C75 C76 122.5(4)
C80 C79 C78 118.9(4)
C82 C83 C88 121.1(4)
C82 C87 C86 118.1(5)
C82 C87 C94A 125.7(8)
C82 C87 C94B 121.0(7)
C83 C82 C8 118.4(4)
C83 C88 C89 114.6(5)
C84 C83 C82 117.3(5)
C84 C83 C88 121.5(5)
C84 C85 C91 120.7(5)
C85 C84 C83 122.2(5)
C85 C86 C87 121.9(5)
C85 C91 C92 111.2(5)
C86 C85 C84 118.9(5)
C86 C85 C91 120.4(5)
C86 C87 C94A 115.9(8)
C86 C87 C94B 120.8(8)
C87 C82 C8 119.9(4)
C87 C82 C83 121.7(4)
C90 C88 C83 110.6(5)
C90 C88 C89 109.5(5)
C93 C91 C85 111.5(5)
C93 C91 C92 109.7(5)
C95A C94A C87 114.3(9)
C95A C94A C96A 114.8(11)
C96A C94A C87 114.1(11)
C96B C94B C87 117.1(12)
C96B C94B C95B 116.9(12)
C95B C94B C87 108.8(9)

loop_
_geom_bond_atom_site_label_1
_geom_bond_atom_site_label_2
_geom_bond_distance
Ir1 Cl1 2.3558(11)
Ir1 N1 2.175(3)
Ir1 N3 2.020(3)
Ir1 N5 2.160(3)
Ir1 C10 2.028(4)
Ir1 C32 2.030(4)
Ir2 Cl2 2.3526(11)
Ir2 N2 2.166(3)
Ir2 N6 2.184(3)
Ir2 N7 2.026(3)
Ir2 C69 2.037(4)
Ir2 C76 2.028(4)
O1 C1 1.349(5)
O1 C2 1.370(5)
O2 C3 1.347(5)
O2 C4 1.402(5)
O3 C5 1.370(5)
O3 C6 1.355(5)
O4 C7 1.352(5)
O4 C8 1.394(5)
O5 C12 1.368(5)
O5 C15 1.394(7)
O6 C34 1.367(5)
O6 C37 1.418(7)
O7 C71 1.367(5)
O7 C74 1.408(7)
O8 C78 1.371(5)
O8 C81 1.422(6)
N1 N2 1.410(4)
N1 C1 1.301(5)
N2 C2 1.290(5)
N3 N4 1.380(5)
N3 C3 1.313(5)
N4 C4 1.283(6)
N5 N6 1.404(4)
N5 C5 1.289(5)
N6 C6 1.311(5)
N7 N8 1.386(5)
N7 C7 1.295(5)
N8 C8 1.284(6)
C1 C9 1.427(6)
C2 C16 1.485(6)
C3 C31 1.428(6)
C4 C38 1.467(6)
C5 C53 1.481(5)
C6 C68 1.417(6)
C7 C75 1.422(6)
C8 C82 1.469(6)
C9 C10 1.427(6)
C9 C14 1.396(6)
C10 C11 1.388(6)
C11 C12 1.400(6)
C12 C13 1.398(7)
C13 C14 1.390(6)
C16 C17 1.394(6)
C16 C21 1.406(6)
C17 C18 1.398(6)
C17 C22 1.524(6)
C18 C19 1.372(7)
C19 C20 1.388(7)
C19 C25 1.530(6)
C20 C21 1.405(6)
C21 C28 1.515(6)
C22 C23 1.539(8)
C22 C24 1.517(7)
C25 C26 1.494(7)
C25 C27 1.512(7)
C28 C29 1.527(8)
C28 C30 1.538(7)
C31 C32 1.414(6)
C31 C36 1.405(6)
C32 C33 1.401(6)
C33 C34 1.389(6)
C34 C35 1.403(7)
C35 C36 1.376(6)
C38 C39 1.408(7)
C38 C43 1.394(7)
C39 C40 1.411(6)
C39 C44 1.529(7)
C40 C41 1.366(7)
C41 C42 1.385(7)
C41 C47 1.533(7)
C42 C43 1.386(7)
C43 C50 1.518(7)
C44 C45 1.506(8)
C44 C46 1.519(7)
C47 C48 1.531(7)
C47 C49 1.487(8)
C50 C51 1.519(7)
C50 C52 1.531(6)
C53 C54 1.400(6)
C53 C58 1.414(6)
C54 C55 1.398(6)
C54 C59 1.507(6)
C55 C56 1.392(7)
C56 C57 1.384(7)
C56 C62 1.524(6)
C57 C58 1.389(6)
C58 C65 1.518(7)
C59 C60 1.533(7)
C59 C61 1.534(7)
C62 C63A 1.494(9)
C62 C64A 1.482(9)
C62 C63B 1.489(17)
C62 C64B 1.521(17)
C65 C66 1.529(7)
C65 C67 1.542(8)
C68 C69 1.422(6)
C68 C73 1.392(6)
C69 C70 1.379(6)
C70 C71 1.399(6)
C71 C72 1.385(6)
C72 C73 1.395(6)
C75 C76 1.424(6)
C75 C80 1.395(6)
C76 C77 1.393(6)
C77 C78 1.386(6)
C78 C79 1.399(7)
C79 C80 1.383(7)
C82 C83 1.413(7)
C82 C87 1.395(7)
C83 C84 1.400(7)
C83 C88 1.513(7)
C84 C85 1.383(7)
C85 C86 1.381(7)
C85 C91 1.520(7)
C86 C87 1.401(7)
C87 C94A 1.574(12)
C87 C94B 1.479(12)
C88 C89 1.525(8)
C88 C90 1.506(9)
C91 C92 1.525(8)
C91 C93 1.502(8)
C94A C95A 1.516(12)
C94A C96A 1.550(19)
C96B C94B 1.41(2)
C94B C95B 1.479(13)
